data_7052670
loop_
_publ_author_name
'Louvain, Nicolas'
'Takashima, Yohei'
'Kitagawa, Susumu'
'Furukawa, Shuhei'

_publ_section_title
;
 Thermodynamically controlled coordination-engineering of novel 2D
 cadmium thiolate coordination polymers
;
_journal_issue 6
_journal_name_full 'New Journal of Chemistry'
_journal_page_first 1265
_journal_paper_doi 10.1039/c1nj20042a
_journal_volume 35
_journal_year 2011
_chemical_compound_source 'synthesis as described'
_chemical_formula_analytical 'C19 H26 Cd N2 S2'
_chemical_formula_moiety 'C19 H26 Cd N2 S2'
_chemical_formula_sum 'C19 H26 Cd N2 S2'
_chemical_formula_weight 458.97
_chemical_name_common 'N,N-diethyl-1,3-propanediamine biphenyldithiolate cadmium(ii)'
_chemical_name_systematic
;
N,N-diethyl-1,3-propanediamine biphenyldithiolate cadmium(II)
;
_space_group_IT_number 61
_symmetry_cell_setting orthorhombic
_symmetry_Int_Tables_number 61
_symmetry_space_group_name_Hall '-P 2ac 2ab'
_symmetry_space_group_name_H-M 'P b c a'
_atom_sites_solution_hydrogens geom
_atom_sites_solution_primary direct
_atom_sites_solution_secondary difmap
_audit_creation_date 2011-04-07T02:25:00-00:00
_audit_creation_method 'WinGX routine CIF_UPDATE'
_cell_angle_alpha 90
_cell_angle_beta 90
_cell_angle_gamma 90
_cell_formula_units_Z 8
_cell_length_a 8.2439(3)
_cell_length_b 21.1076(9)
_cell_length_c 22.4715(8)
_cell_measurement_reflns_used 8338
_cell_measurement_temperature 93.15
_cell_measurement_theta_max 25.025
_cell_measurement_theta_min 1.3236
_cell_measurement_wavelength 0.71073
_cell_volume 3910.2(3)
_computing_cell_refinement 'CrystalClear (Rigaku Inc., 2007)'
_computing_data_collection 'CrystalClear (Rigaku Inc., 2007)'
_computing_data_reduction 'CrystalClear (Rigaku Inc., 2007)'
_computing_molecular_graphics 'Ortep-3 for Windows (Farrugia, 1997)'
_computing_publication_material 'WinGX publication routines (Farrugia, 1999)'
_computing_structure_refinement 'SHELXL-97 (Sheldrick, 1997)'
_computing_structure_solution 'SIR92 (Sirware)'
_diffrn_ambient_temperature 93.15
_diffrn_detector_area_resol_mean 28.5714
_diffrn_measured_fraction_theta_full 0.997
_diffrn_measured_fraction_theta_max 0.997
_diffrn_measurement_device
;
Saturn724+ (4x4 bin mode)
;
_diffrn_measurement_method dtprofit.ref
_diffrn_orient_matrix_type d*Trek
_diffrn_orient_matrix_UB_11 -0.1181
_diffrn_orient_matrix_UB_12 0.0127
_diffrn_orient_matrix_UB_13 -0.0244
_diffrn_orient_matrix_UB_21 0.01
_diffrn_orient_matrix_UB_22 0.0038
_diffrn_orient_matrix_UB_23 -0.0462
_diffrn_orient_matrix_UB_31 -0.0038
_diffrn_orient_matrix_UB_32 -0.0441
_diffrn_orient_matrix_UB_33 -0.0044
_diffrn_radiation_detector CCD
_diffrn_radiation_monochromator Confocal
_diffrn_radiation_probe x-ray
_diffrn_radiation_source 'Rotating anode'
_diffrn_radiation_type MoK\a
_diffrn_radiation_wavelength 0.71073
_diffrn_reflns_av_R_equivalents 0.0302
_diffrn_reflns_av_unetI/netI 0.0143
_diffrn_reflns_limit_h_max 9
_diffrn_reflns_limit_h_min -9
_diffrn_reflns_limit_k_max 25
_diffrn_reflns_limit_k_min -25
_diffrn_reflns_limit_l_max 26
_diffrn_reflns_limit_l_min -26
_diffrn_reflns_number 31077
_diffrn_reflns_reduction_process 'Lp corrections applied'
_diffrn_reflns_theta_full 25.03
_diffrn_reflns_theta_max 25.03
_diffrn_reflns_theta_min 1.81
_diffrn_source_current 40.0000
_diffrn_source_power 2.0000
_diffrn_source_voltage 50.0000
_exptl_absorpt_coefficient_mu 1.334
_exptl_absorpt_correction_T_max 1
_exptl_absorpt_correction_T_min 0.8648
_exptl_absorpt_correction_type multi-scan
_exptl_absorpt_process_details
;
ABSORPTION CORRECTION (EMPIRICAL)
R. H. Blessing, Acta Crystallogr., Sect A 1995, 51, 33-38.
;
_exptl_crystal_colour Colorless
_exptl_crystal_density_diffrn 1.559
_exptl_crystal_density_method 'not measured'
_exptl_crystal_description Prism
_exptl_crystal_F_000 1872
_exptl_crystal_size_max 0.25
_exptl_crystal_size_mid 0.2
_exptl_crystal_size_min 0.04
_refine_diff_density_max 0.628
_refine_diff_density_min -0.823
_refine_diff_density_rms 0.09
_refine_ls_extinction_method none
_refine_ls_goodness_of_fit_ref 1.161
_refine_ls_hydrogen_treatment refall
_refine_ls_matrix_type full
_refine_ls_number_parameters 321
_refine_ls_number_reflns 3431
_refine_ls_number_restraints 0
_refine_ls_restrained_S_all 1.161
_refine_ls_R_factor_all 0.032
_refine_ls_R_factor_gt 0.0285
_refine_ls_shift/su_max 0.001
_refine_ls_shift/su_mean 0
_refine_ls_structure_factor_coef Fsqd
_refine_ls_weighting_details 'calc w=1/[\s^2^(Fo^2^)+(0.0340P)^2^+3.3043P] where P=(Fo^2^+2Fc^2^)/3'
_refine_ls_weighting_scheme calc
_refine_ls_wR_factor_gt 0.0638
_refine_ls_wR_factor_ref 0.0657
_reflns_number_gt 3089
_reflns_number_total 3431
_reflns_threshold_expression >2sigma(I)
_cod_data_source_file c1nj20042a.txt
_cod_data_source_block 3
_cod_depositor_comments
;
The following automatic conversions were performed:

'_exptl_absorpt_correction_type' value 'Multi-scan' changed to
'multi-scan' according to
/home/saulius/struct/CIF-dictionaries/cif_core.dic dictionary named
'cif_core.dic' version 2.4.1 from 2010-06-29.

Automatic conversion script
Id: cif_fix_values 1715 2011-07-08 13:25:40Z adriana 
;
_cod_original_sg_symbol_H-M Pbca
_cod_database_code 7052670

loop_
_symmetry_equiv_pos_as_xyz
'x, y, z'
'-x+1/2, -y, z+1/2'
'x+1/2, -y+1/2, -z'
'-x, y+1/2, -z+1/2'
'-x, -y, -z'
'x-1/2, y, -z-1/2'
'-x-1/2, y-1/2, z'
'x, -y-1/2, z-1/2'

loop_
_atom_site_label
_atom_site_type_symbol
_atom_site_fract_x
_atom_site_fract_y
_atom_site_fract_z
_atom_site_U_iso_or_equiv
_atom_site_adp_type
_atom_site_occupancy
_atom_site_symmetry_multiplicity
_atom_site_calc_flag
_atom_site_refinement_flags
_atom_site_disorder_assembly
_atom_site_disorder_group
C1 C 0.8111(3) 0.23495(11) 0.82176(11) 0.0161(5) Uani 1 1 d . . .
C2 C 0.9389(3) 0.27768(12) 0.82787(12) 0.0189(5) Uani 1 1 d . . .
C3 C 0.9630(3) 0.30919(13) 0.88117(12) 0.0201(6) Uani 1 1 d . . .
C4 C 0.8599(3) 0.30039(12) 0.93020(11) 0.0163(5) Uani 1 1 d . . .
C5 C 0.7340(3) 0.25638(12) 0.92337(11) 0.0176(5) Uani 1 1 d . . .
C6 C 0.7102(3) 0.22471(12) 0.87046(11) 0.0172(5) Uani 1 1 d . . .
C7 C 0.8827(3) 0.33661(11) 0.98610(11) 0.0164(5) Uani 1 1 d . . .
C8 C 0.9675(3) 0.39421(13) 0.98690(12) 0.0175(5) Uani 1 1 d . . .
C9 C 0.9937(3) 0.42710(12) 1.03910(12) 0.0187(6) Uani 1 1 d . . .
C10 C 0.9349(3) 0.40490(12) 1.09360(11) 0.0169(5) Uani 1 1 d . . .
C11 C 0.8454(3) 0.34851(12) 1.09284(11) 0.0174(5) Uani 1 1 d . . .
C12 C 0.8211(3) 0.31509(12) 1.04049(11) 0.0169(5) Uani 1 1 d . . .
C13 C 0.4445(3) 0.08521(14) 0.62553(12) 0.0210(6) Uani 1 1 d . . .
C14 C 0.4439(4) 0.03656(13) 0.57579(12) 0.0225(6) Uani 1 1 d . . .
C15 C 0.3845(3) -0.02880(13) 0.59563(12) 0.0224(6) Uani 1 1 d . . .
C16 C 0.4152(4) -0.10879(14) 0.67345(13) 0.0257(6) Uani 1 1 d . . .
C17 C 0.3139(5) -0.08096(18) 0.72349(15) 0.0344(7) Uani 1 1 d . . .
C18 C 0.6414(3) -0.08474(13) 0.60709(14) 0.0243(6) Uani 1 1 d . . .
C19 C 0.6138(4) -0.14214(14) 0.56701(14) 0.0278(6) Uani 1 1 d . . .
N1 N 0.5569(3) 0.06920(11) 0.67510(10) 0.0179(5) Uani 1 1 d . . .
N2 N 0.4960(3) -0.05985(10) 0.63763(10) 0.0203(5) Uani 1 1 d . . .
S1 S 0.78043(7) 0.19691(3) 0.75201(3) 0.01528(15) Uani 1 1 d . . .
S2 S 0.97169(8) 0.45026(3) 1.15856(3) 0.01673(15) Uani 1 1 d . . .
Cd1 Cd 0.53060(2) 0.125182(8) 0.759660(8) 0.01500(8) Uani 1 1 d . . .
H1A H 0.546(3) 0.0289(16) 0.6837(13) 0.022(8) Uiso 1 1 d . . .
H1B H 0.657(4) 0.0734(14) 0.6635(14) 0.031(9) Uiso 1 1 d . . .
H2 H 1.007(3) 0.2852(13) 0.7955(14) 0.021(7) Uiso 1 1 d . . .
H3 H 1.050(4) 0.3402(15) 0.8855(14) 0.031(8) Uiso 1 1 d . . .
H3A H 0.337(4) 0.0868(13) 0.6424(13) 0.022(7) Uiso 1 1 d . . .
H5 H 0.658(4) 0.2475(13) 0.9550(13) 0.021(7) Uiso 1 1 d . . .
H6 H 0.621(3) 0.1965(12) 0.8678(11) 0.014(7) Uiso 1 1 d . . .
H8 H 1.008(3) 0.4124(14) 0.9512(14) 0.021(7) Uiso 1 1 d . . .
H9 H 1.055(3) 0.4675(13) 1.0363(12) 0.019(7) Uiso 1 1 d . . .
H11 H 0.803(3) 0.3306(12) 1.1268(12) 0.011(6) Uiso 1 1 d . . .
H12 H 0.762(4) 0.2786(14) 1.0430(12) 0.021(7) Uiso 1 1 d . . .
H13B H 0.473(4) 0.1289(15) 0.6114(17) 0.037(10) Uiso 1 1 d . . .
H14A H 0.371(4) 0.0506(13) 0.5434(13) 0.022(7) Uiso 1 1 d . . .
H14B H 0.554(4) 0.0333(13) 0.5562(13) 0.020(7) Uiso 1 1 d . . .
H15A H 0.283(3) -0.0234(12) 0.6165(12) 0.015(7) Uiso 1 1 d . . .
H15B H 0.365(3) -0.0565(13) 0.5616(12) 0.016(7) Uiso 1 1 d . . .
H16A H 0.498(4) -0.1353(15) 0.6883(16) 0.031(9) Uiso 1 1 d . . .
H16B H 0.348(4) -0.1380(14) 0.6486(14) 0.031(8) Uiso 1 1 d . . .
H17A H 0.265(5) -0.111(2) 0.7455(15) 0.042(11) Uiso 1 1 d . . .
H17B H 0.372(5) -0.0558(18) 0.7505(16) 0.045(10) Uiso 1 1 d . . .
H17C H 0.228(4) -0.0517(17) 0.7090(15) 0.044(10) Uiso 1 1 d . . .
H18A H 0.690(3) -0.0489(14) 0.5841(12) 0.021(7) Uiso 1 1 d . . .
H18B H 0.716(4) -0.0942(14) 0.6374(13) 0.024(8) Uiso 1 1 d . . .
H19A H 0.586(4) -0.1798(15) 0.5893(14) 0.030(8) Uiso 1 1 d . . .
H19B H 0.714(4) -0.1511(16) 0.5440(15) 0.040(9) Uiso 1 1 d . . .
H19C H 0.529(5) -0.1335(16) 0.5369(18) 0.042(11) Uiso 1 1 d . . .

loop_
_atom_site_aniso_label
_atom_site_aniso_U_11
_atom_site_aniso_U_22
_atom_site_aniso_U_33
_atom_site_aniso_U_23
_atom_site_aniso_U_13
_atom_site_aniso_U_12
C1 0.0159(13) 0.0166(12) 0.0158(12) -0.0017(10) -0.0026(10) 0.0037(10)
C2 0.0183(13) 0.0213(14) 0.0170(13) -0.0029(10) 0.0037(11) -0.0008(11)
C3 0.0146(13) 0.0244(14) 0.0214(14) -0.0043(11) 0.0004(11) -0.0056(11)
C4 0.0150(13) 0.0180(12) 0.0161(12) 0.0005(10) -0.0016(10) 0.0016(10)
C5 0.0183(13) 0.0174(13) 0.0170(12) 0.0013(10) 0.0014(11) 0.0006(11)
C6 0.0141(13) 0.0170(12) 0.0204(13) 0.0008(10) 0.0006(10) -0.0021(11)
C7 0.0145(13) 0.0180(12) 0.0167(12) -0.0002(10) -0.0018(10) 0.0037(10)
C8 0.0164(13) 0.0210(13) 0.0150(13) 0.0009(11) 0.0016(10) -0.0008(11)
C9 0.0217(14) 0.0155(13) 0.0187(14) 0.0021(10) -0.0027(11) -0.0016(11)
C10 0.0190(13) 0.0157(12) 0.0160(12) -0.0002(10) -0.0031(10) 0.0029(11)
C11 0.0185(14) 0.0176(12) 0.0160(12) 0.0034(10) 0.0018(11) 0.0008(11)
C12 0.0157(13) 0.0160(13) 0.0190(13) 0.0011(10) -0.0008(10) -0.0004(11)
C13 0.0207(15) 0.0251(14) 0.0172(13) -0.0013(11) 0.0001(11) 0.0020(12)
C14 0.0250(15) 0.0269(15) 0.0157(13) -0.0026(11) -0.0021(11) 0.0046(12)
C15 0.0194(15) 0.0269(14) 0.0208(14) -0.0059(12) -0.0022(12) 0.0011(12)
C16 0.0246(15) 0.0264(15) 0.0262(15) -0.0029(12) 0.0009(13) -0.0024(13)
C17 0.0372(19) 0.0380(18) 0.0279(16) -0.0046(15) 0.0071(15) -0.0039(16)
C18 0.0179(14) 0.0251(15) 0.0300(15) -0.0034(12) -0.0001(12) 0.0012(12)
C19 0.0247(17) 0.0258(16) 0.0330(16) -0.0058(13) 0.0056(14) -0.0007(13)
N1 0.0204(13) 0.0172(12) 0.0160(11) -0.0032(9) -0.0007(9) -0.0009(10)
N2 0.0187(11) 0.0193(11) 0.0229(12) -0.0031(9) 0.0001(9) 0.0007(9)
S1 0.0118(3) 0.0186(3) 0.0155(3) -0.0023(2) -0.0005(2) -0.0005(2)
S2 0.0203(3) 0.0169(3) 0.0130(3) -0.0009(2) -0.0005(2) -0.0016(3)
Cd1 0.01443(13) 0.01773(12) 0.01285(12) -0.00117(7) -0.00007(7) -0.00035(7)

loop_
_atom_type_symbol
_atom_type_description
_atom_type_scat_dispersion_real
_atom_type_scat_dispersion_imag
_atom_type_scat_source
C C 0.0033 0.0016 'International Tables Vol C Tables 4.2.6.8 and 6.1.1.4'
H H 0 0 'International Tables Vol C Tables 4.2.6.8 and 6.1.1.4'
N N 0.0061 0.0033 'International Tables Vol C Tables 4.2.6.8 and 6.1.1.4'
S S 0.1246 0.1234 'International Tables Vol C Tables 4.2.6.8 and 6.1.1.4'
Cd Cd -0.8075 1.2024 'International Tables Vol C Tables 4.2.6.8 and 6.1.1.4'

loop_
_geom_angle_atom_site_label_1
_geom_angle_atom_site_label_2
_geom_angle_atom_site_label_3
_geom_angle
_geom_angle_site_symmetry_1
_geom_angle_site_symmetry_3
_geom_angle_publ_flag
C6 C1 C2 118.3(2) . . ?
C6 C1 S1 122.53(19) . . ?
C2 C1 S1 119.12(19) . . ?
C3 C2 C1 120.3(2) . . ?
C3 C2 H2 120.5(18) . . ?
C1 C2 H2 119.1(18) . . ?
C2 C3 C4 121.9(2) . . ?
C2 C3 H3 121.0(19) . . ?
C4 C3 H3 117.1(19) . . ?
C5 C4 C3 116.8(2) . . ?
C5 C4 C7 121.9(2) . . ?
C3 C4 C7 121.3(2) . . ?
C6 C5 C4 121.4(2) . . ?
C6 C5 H5 116.8(17) . . ?
C4 C5 H5 121.8(17) . . ?
C5 C6 C1 121.2(2) . . ?
C5 C6 H6 118.0(16) . . ?
C1 C6 H6 120.8(16) . . ?
C12 C7 C8 116.8(2) . . ?
C12 C7 C4 121.8(2) . . ?
C8 C7 C4 121.4(2) . . ?
C9 C8 C7 121.7(2) . . ?
C9 C8 H8 117.4(18) . . ?
C7 C8 H8 121.0(18) . . ?
C8 C9 C10 121.5(2) . . ?
C8 C9 H9 117.3(16) . . ?
C10 C9 H9 121.2(16) . . ?
C9 C10 C11 117.2(2) . . ?
C9 C10 S2 118.8(2) . . ?
C11 C10 S2 124.0(2) . . ?
C12 C11 C10 121.3(2) . . ?
C12 C11 H11 116.1(16) . . ?
C10 C11 H11 122.6(16) . . ?
C11 C12 C7 121.6(2) . . ?
C11 C12 H12 117.1(17) . . ?
C7 C12 H12 121.4(17) . . ?
N1 C13 C14 113.6(2) . . ?
N1 C13 H3A 106.5(17) . . ?
C14 C13 H3A 108.1(17) . . ?
N1 C13 H13B 108(2) . . ?
C14 C13 H13B 113(2) . . ?
H3A C13 H13B 108(2) . . ?
C13 C14 C15 113.4(2) . . ?
C13 C14 H14A 109.9(16) . . ?
C15 C14 H14A 106.7(16) . . ?
C13 C14 H14B 111.4(16) . . ?
C15 C14 H14B 110.7(16) . . ?
H14A C14 H14B 104(2) . . ?
N2 C15 C14 112.8(2) . . ?
N2 C15 H15A 106.4(16) . . ?
C14 C15 H15A 108.3(16) . . ?
N2 C15 H15B 109.6(16) . . ?
C14 C15 H15B 111.3(16) . . ?
H15A C15 H15B 108(2) . . ?
N2 C16 C17 112.5(3) . . ?
N2 C16 H16A 106(2) . . ?
C17 C16 H16A 112(2) . . ?
N2 C16 H16B 112.3(18) . . ?
C17 C16 H16B 110.4(18) . . ?
H16A C16 H16B 103(3) . . ?
C16 C17 H17A 112(2) . . ?
C16 C17 H17B 115(2) . . ?
H17A C17 H17B 106(3) . . ?
C16 C17 H17C 113(2) . . ?
H17A C17 H17C 107(3) . . ?
H17B C17 H17C 103(3) . . ?
N2 C18 C19 115.8(2) . . ?
N2 C18 H18A 107.1(16) . . ?
C19 C18 H18A 110.8(16) . . ?
N2 C18 H18B 105.6(18) . . ?
C19 C18 H18B 110.9(18) . . ?
H18A C18 H18B 106(2) . . ?
C18 C19 H19A 112.5(19) . . ?
C18 C19 H19B 110(2) . . ?
H19A C19 H19B 108(3) . . ?
C18 C19 H19C 111(2) . . ?
H19A C19 H19C 110(3) . . ?
H19B C19 H19C 105(3) . . ?
C13 N1 Cd1 116.97(16) . . ?
C13 N1 H1A 108.8(19) . . ?
Cd1 N1 H1A 108(2) . . ?
C13 N1 H1B 110(2) . . ?
Cd1 N1 H1B 107(2) . . ?
H1A N1 H1B 105(3) . . ?
C16 N2 C15 112.4(2) . . ?
C16 N2 C18 111.8(2) . . ?
C15 N2 C18 111.5(2) . . ?
C1 S1 Cd1 108.79(9) . . ?
C1 S1 Cd1 103.97(8) . 6_657 ?
Cd1 S1 Cd1 107.67(2) . 6_657 ?
C10 S2 Cd1 107.28(9) . 3_557 ?
N1 Cd1 S2 107.92(6) . 3_457 ?
N1 Cd1 S1 100.17(7) . . ?
S2 Cd1 S1 125.92(2) 3_457 . ?
N1 Cd1 S1 107.48(6) . 6_557 ?
S2 Cd1 S1 107.25(2) 3_457 6_557 ?
S1 Cd1 S1 106.85(2) . 6_557 ?

loop_
_geom_bond_atom_site_label_1
_geom_bond_atom_site_label_2
_geom_bond_distance
_geom_bond_site_symmetry_2
_geom_bond_publ_flag
C1 C6 1.391(3) . ?
C1 C2 1.394(4) . ?
C1 S1 1.779(2) . ?
C2 C3 1.384(4) . ?
C2 H2 0.93(3) . ?
C3 C4 1.404(4) . ?
C3 H3 0.98(3) . ?
C4 C5 1.401(4) . ?
C4 C7 1.482(3) . ?
C5 C6 1.378(4) . ?
C5 H5 0.96(3) . ?
C6 H6 0.95(3) . ?
C7 C12 1.399(4) . ?
C7 C8 1.403(4) . ?
C8 C9 1.380(4) . ?
C8 H8 0.95(3) . ?
C9 C10 1.398(4) . ?
C9 H9 0.99(3) . ?
C10 C11 1.401(4) . ?
C10 S2 1.772(3) . ?
C11 C12 1.386(4) . ?
C11 H11 0.92(3) . ?
C12 H12 0.91(3) . ?
C13 N1 1.487(3) . ?
C13 C14 1.518(4) . ?
C13 H3A 0.96(3) . ?
C13 H13B 1.00(3) . ?
C14 C15 1.530(4) . ?
C14 H14A 0.99(3) . ?
C14 H14B 1.01(3) . ?
C15 N2 1.472(3) . ?
C15 H15A 0.97(3) . ?
C15 H15B 0.97(3) . ?
C16 N2 1.469(4) . ?
C16 C17 1.519(4) . ?
C16 H16A 0.95(3) . ?
C16 H16B 1.00(3) . ?
C17 H17A 0.90(4) . ?
C17 H17B 0.94(4) . ?
C17 H17C 1.00(4) . ?
C18 N2 1.478(3) . ?
C18 C19 1.527(4) . ?
C18 H18A 1.00(3) . ?
C18 H18B 0.94(3) . ?
C19 H19A 0.97(3) . ?
C19 H19B 0.99(4) . ?
C19 H19C 0.99(4) . ?
N1 Cd1 2.248(2) . ?
N1 H1A 0.88(3) . ?
N1 H1B 0.87(3) . ?
S1 Cd1 2.5620(6) . ?
S1 Cd1 2.5718(6) 6_657 ?
S2 Cd1 2.4795(6) 3_557 ?
Cd1 S2 2.4796(6) 3_457 ?
Cd1 S1 2.5719(6) 6_557 ?

loop_
_geom_hbond_atom_site_label_D
_geom_hbond_atom_site_label_H
_geom_hbond_atom_site_label_A
_geom_hbond_distance_DH
_geom_hbond_distance_HA
_geom_hbond_distance_DA
_geom_hbond_angle_DHA
_geom_hbond_site_symmetry_A
N1 H1A N2 0.88(3) 2.18(3) 2.895(3) 138(3) .
N1 H1B S2 0.87(3) 2.64(3) 3.464(2) 158(3) 8_565
